data_7707903
loop_
_publ_author_name
'Weller, Ruth'
'Ruppach, Lutz'
'Shlyaykher, Alena'
'Tambornino, Frank'
'Werncke, C. Gunnar'

_publ_section_title
;
 Homoleptic quasilinear metal(i/ii) silylamides of Cr-Co with phenyl and
 allyl functions - impact of the oxidation state on secondary ligand
 interactions.
;
_journal_issue 31
_journal_name_full 'Dalton transactions (Cambridge, England : 2003)'
_journal_page_first 10947
_journal_page_last 10963
_journal_paper_doi 10.1039/d1dt01543e
_journal_volume 50
_journal_year 2021
_chemical_formula_moiety 'C52 H73 Co N3 Si2, C20 H40 K O8'
_chemical_formula_sum 'C72 H113 Co K N3 O8 Si2'
_chemical_formula_weight 1302.86
_space_group_crystal_system monoclinic
_space_group_IT_number 15
_space_group_name_Hall '-C 2yc'
_space_group_name_H-M_alt 'C 1 2/c 1'
_atom_sites_solution_hydrogens geom
_atom_sites_solution_primary dual
_audit_creation_date 2021-03-29
_audit_creation_method
;
Olex2 1.2
(compiled 2018.05.29 svn.r3508 for OlexSys, GUI svn.r5506)
;
_audit_update_record
;
2021-06-12 deposited with the CCDC.	2021-07-07 downloaded from the CCDC.
;
_cell_angle_alpha 90
_cell_angle_beta 90.265(5)
_cell_angle_gamma 90
_cell_formula_units_Z 4
_cell_length_a 10.1708(6)
_cell_length_b 25.7371(18)
_cell_length_c 28.1136(15)
_cell_measurement_reflns_used 7779
_cell_measurement_temperature 100
_cell_measurement_theta_max 26.754
_cell_measurement_theta_min 2.59
_cell_volume 7359.1(8)
_computing_cell_refinement 'X-Area Recipe 1.36.0.0 (STOE, 2020)'
_computing_data_collection 'X-Area WinXpose 2.0.22.0 (STOE, 2016)'
_computing_data_reduction 'X-Area X-Red 1.65.2.0 (STOE, 2020)'
_computing_molecular_graphics 'Olex2 (Dolomanov et al., 2009)'
_computing_publication_material 'Olex2 (Dolomanov et al., 2009)'
_computing_structure_refinement 'XL (Sheldrick, 2008)'
_computing_structure_solution 'ShelXT (Sheldrick, 2015)'
_diffrn_ambient_temperature 100.0
_diffrn_detector 'imaging plate area detector'
_diffrn_detector_area_resol_mean 6.67
_diffrn_detector_type 'STOE Imaging Plate'
_diffrn_measured_fraction_theta_full 0.998
_diffrn_measured_fraction_theta_max 0.992
_diffrn_measurement_device '2-circle diffractometer'
_diffrn_measurement_device_type 'STOE IPDS 2T'
_diffrn_measurement_method '\w scans'
_diffrn_radiation_collimation '0.5 mm, multiple pinhole'
_diffrn_radiation_monochromator 'planar graphite'
_diffrn_radiation_probe x-ray
_diffrn_radiation_type MoK\a
_diffrn_radiation_wavelength 0.71073
_diffrn_reflns_av_R_equivalents 0.0427
_diffrn_reflns_av_unetI/netI 0.0293
_diffrn_reflns_Laue_measured_fraction_full 0.998
_diffrn_reflns_Laue_measured_fraction_max 0.992
_diffrn_reflns_limit_h_max 12
_diffrn_reflns_limit_h_min -12
_diffrn_reflns_limit_k_max 32
_diffrn_reflns_limit_k_min -32
_diffrn_reflns_limit_l_max 35
_diffrn_reflns_limit_l_min -35
_diffrn_reflns_number 31700
_diffrn_reflns_point_group_measured_fraction_full 0.998
_diffrn_reflns_point_group_measured_fraction_max 0.992
_diffrn_reflns_theta_full 25.242
_diffrn_reflns_theta_max 26.754
_diffrn_reflns_theta_min 2.590
_diffrn_source 'sealed X-ray tube, 12 x 0.4 mm LF focus'
_diffrn_source_target Mo
_diffrn_source_type 'STOE C-Tech Mo LFF X-Ray Tube'
_exptl_absorpt_coefficient_mu 0.375
_exptl_absorpt_correction_T_max 1.000
_exptl_absorpt_correction_T_min 0.7714
_exptl_absorpt_correction_type sphere
_exptl_absorpt_process_details
;
X-Area LANA 1.83.8.0 (STOE, 2020)   Statistics over combined scale factors for x file reflections:
       min. = 0.867 (run 2)   max. = 1.123 (run 1)    spread = 0.3
;
_exptl_crystal_colour 'clear dark red'
_exptl_crystal_colour_lustre clear
_exptl_crystal_colour_modifier dark
_exptl_crystal_colour_primary red
_exptl_crystal_density_diffrn 1.176
_exptl_crystal_description block
_exptl_crystal_F_000 2816
_exptl_crystal_size_max 0.501
_exptl_crystal_size_mid 0.218
_exptl_crystal_size_min 0.152
_exptl_crystal_size_rad 0.062
_refine_diff_density_max 0.662
_refine_diff_density_min -0.459
_refine_diff_density_rms 0.043
_refine_ls_extinction_method none
_refine_ls_goodness_of_fit_ref 1.053
_refine_ls_hydrogen_treatment constr
_refine_ls_matrix_type full
_refine_ls_number_parameters 422
_refine_ls_number_reflns 7779
_refine_ls_number_restraints 0
_refine_ls_restrained_S_all 1.053
_refine_ls_R_factor_all 0.0469
_refine_ls_R_factor_gt 0.0341
_refine_ls_shift/su_max 0.002
_refine_ls_shift/su_mean 0.000
_refine_ls_structure_factor_coef Fsqd
_refine_ls_weighting_details 'w=1/[\s^2^(Fo^2^)+(0.0461P)^2^+3.6701P] where P=(Fo^2^+2Fc^2^)/3'
_refine_ls_weighting_scheme calc
_refine_ls_wR_factor_gt 0.0871
_refine_ls_wR_factor_ref 0.0913
_reflns_Friedel_coverage 0.000
_reflns_number_gt 6194
_reflns_number_total 7779
_reflns_threshold_expression 'I > 2\s(I)'
_cod_data_source_file d1dt01543e2.cif
_cod_data_source_block k18c6_col1_ndipp
_cod_depositor_comments 'Adding full bibliography for 7707896--7707917.cif.'
_cod_database_code 7707903
_shelx_shelxl_version_number 2016/6
_shelx_space_group_comment
;
The symmetry employed for this shelxl refinement is uniquely defined
by the following loop, which should always be used as a source of
symmetry information in preference to the above space-group names.
They are only intended as comments.
;
_shelx_estimated_absorpt_t_max 0.945
_shelx_estimated_absorpt_t_min 0.834
_olex2_refinement_description
;
1. Fixed Uiso
 At 1.2 times of:
  All C(H) groups, All C(H,H) groups, All C(H,H,H,H) groups
 At 1.5 times of:
  All C(H,H,H) groups
2. Others
 Fixed Sof: H01J(0.75) H01K(0.75) H01L(0.25) H01M(0.25) H01N(0.75) H01O(0.75)
 H01P(0.25) H01Q(0.25) C019(0.75) H01R(0.75) H01S(0.75) C01A(0.75) H01T(0.75)
 H01U(0.75) C0AA(0.25) H0AB(0.25) H0AC(0.25) C1AA(0.25) H1AB(0.25) H1AC(0.25)
3.a Ternary CH refined with riding coordinates:
 C00H(H00H), C00L(H00L), C00P(H00P)
3.b Secondary CH2 refined with riding coordinates:
 C00J(H00X,H00Y), C00M(H00,H), C00N(H0AA,HA), C00Q(H1AA,HB), C00S(H2AA,HC),
 C00U(H3AA,HD), C017(H01J,H01K), C017(H01L,H01M), C018(H01N,H01O), C018(H01P,
 H01Q), C019(H01R,H01S), C01A(H01T,H01U), C0AA(H0AB,H0AC), C1AA(H1AB,H1AC)
3.c Aromatic/amide H refined with riding coordinates:
 C00G(H00G), C00O(H00O), C00R(H00R), C00T(H00T), C00W(H00W), C00Z(H00Z),
 C011(H011), C012(H012), C013(H013), C016(H016)
3.d Idealised Me refined as rotating group:
 C00C(H00A,H00B,H00C), C00I(H00D,H00E,H00F), C00V(H00I,H00J,H00K), C00X(H00M,
 H00N,H00Q), C00Y(H00S,H00U,H00V), C010(H01A,H01B,H01C), C014(H01D,H01E,H01F),
 C015(H01G,H01H,H01I)
;
_olex2_submission_special_instructions 'No special instructions were received'

loop_
_space_group_symop_operation_xyz
'x, y, z'
'-x, y, -z+1/2'
'x+1/2, y+1/2, z'
'-x+1/2, y+1/2, -z+1/2'
'-x, -y, -z'
'x, -y, z-1/2'
'-x+1/2, -y+1/2, -z'
'x+1/2, -y+1/2, z-1/2'

loop_
_atom_site_label
_atom_site_type_symbol
_atom_site_fract_x
_atom_site_fract_y
_atom_site_fract_z
_atom_site_U_iso_or_equiv
_atom_site_adp_type
_atom_site_occupancy
_atom_site_site_symmetry_order
_atom_site_calc_flag
_atom_site_refinement_flags_posn
_atom_site_refinement_flags_adp
_atom_site_refinement_flags_occupancy
_atom_site_disorder_assembly
_atom_site_disorder_group
Co1 Co 0.500000 0.57185(2) 0.750000 0.01926(8) Uani 1 2 d S T P . .
K1 K 0.250000 0.250000 0.500000 0.02883(12) Uani 1 2 d S T P . .
Si1 Si 0.65807(4) 0.57600(2) 0.65529(2) 0.02219(10) Uani 1 1 d . . . . .
O004 O 0.29536(11) 0.20230(4) 0.41079(4) 0.0303(2) Uani 1 1 d . . . . .
O005 O 0.15217(11) 0.29594(4) 0.41758(4) 0.0317(3) Uani 1 1 d . . . . .
O006 O 0.06137(11) 0.32956(4) 0.50914(4) 0.0320(3) Uani 1 1 d . . . . .
N1 N 0.56123(12) 0.53875(5) 0.69180(4) 0.0210(3) Uani 1 1 d . . . . .
N2 N 0.500000 0.64065(7) 0.750000 0.0225(4) Uani 1 2 d S T P . .
O009 O 0.47302(14) 0.30547(6) 0.49898(6) 0.0580(4) Uani 1 1 d . . . . .
C00A C 0.49927(15) 0.49349(6) 0.67289(5) 0.0252(3) Uani 1 1 d . . . . .
C3 C 0.500000 0.69316(8) 0.750000 0.0253(4) Uani 1 2 d S T P . .
C00C C 0.56980(17) 0.63301(6) 0.62900(6) 0.0311(4) Uani 1 1 d . . . . .
H00A H 0.490528 0.621006 0.612377 0.047 Uiso 1 1 calc GR . . . .
H00B H 0.627612 0.650778 0.606444 0.047 Uiso 1 1 calc GR . . . .
H00C H 0.545007 0.657122 0.654405 0.047 Uiso 1 1 calc GR . . . .
C00D C 0.36830(16) 0.49578(7) 0.65534(6) 0.0302(4) Uani 1 1 d . . . . .
C00E C 0.60093(18) 0.72256(6) 0.77399(6) 0.0326(4) Uani 1 1 d . . . . .
C2 C 0.72069(15) 0.53867(6) 0.60189(5) 0.0246(3) Uani 1 1 d . . . . .
C00G C 0.85067(15) 0.52193(6) 0.59799(6) 0.0272(3) Uani 1 1 d . . . . .
H00G H 0.909362 0.527783 0.623827 0.033 Uiso 1 1 calc R . . . .
C00H C 0.28822(16) 0.54536(7) 0.65760(6) 0.0315(4) Uani 1 1 d . . . . .
H00H H 0.347783 0.573747 0.668895 0.038 Uiso 1 1 calc R . . . .
C00I C 0.80334(17) 0.60108(7) 0.68866(6) 0.0358(4) Uani 1 1 d . . . . .
H00D H 0.773655 0.619738 0.717041 0.054 Uiso 1 1 calc GR . . . .
H00E H 0.853261 0.624776 0.668291 0.054 Uiso 1 1 calc GR . . . .
H00F H 0.859556 0.571937 0.698221 0.054 Uiso 1 1 calc GR . . . .
C00J C 0.1381(2) 0.26058(7) 0.37879(6) 0.0392(4) Uani 1 1 d . . . . .
H00X H 0.110958 0.279713 0.349811 0.047 Uiso 1 1 calc R . . . .
H00Y H 0.069151 0.234669 0.386166 0.047 Uiso 1 1 calc R . . . .
C00K C 0.56771(18) 0.44538(6) 0.67061(6) 0.0334(4) Uani 1 1 d . . . . .
C00L C 0.70639(19) 0.43945(7) 0.68973(6) 0.0380(4) Uani 1 1 d . . . . .
H00L H 0.745362 0.474982 0.692633 0.046 Uiso 1 1 calc R . . . .
C00M C 0.05565(18) 0.36071(7) 0.46723(7) 0.0376(4) Uani 1 1 d . . . . .
H00 H 0.138228 0.380702 0.463809 0.045 Uiso 1 1 calc R . . . .
H H -0.018278 0.385608 0.469402 0.045 Uiso 1 1 calc R . . . .
C00N C 0.03669(17) 0.32598(7) 0.42526(7) 0.0376(4) Uani 1 1 d . . . . .
H0AA H -0.038980 0.302599 0.430844 0.045 Uiso 1 1 calc R . . . .
HA H 0.017382 0.347154 0.396675 0.045 Uiso 1 1 calc R . . . .
C00O C 0.89716(16) 0.49698(6) 0.55758(6) 0.0303(4) Uani 1 1 d . . . . .
H00O H 0.985818 0.485456 0.556388 0.036 Uiso 1 1 calc R . . . .
C00P C 0.71239(16) 0.69610(7) 0.80021(6) 0.0325(4) Uani 1 1 d . . . . .
H00P H 0.696052 0.657796 0.799440 0.039 Uiso 1 1 calc R . . . .
C00Q C 0.41769(18) 0.17568(7) 0.40670(7) 0.0385(4) Uani 1 1 d . . . . .
H1AA H 0.490989 0.200980 0.406219 0.046 Uiso 1 1 calc R . . . .
HB H 0.419701 0.155462 0.376757 0.046 Uiso 1 1 calc R . . . .
C00R C 0.81497(18) 0.48897(7) 0.51938(6) 0.0394(4) Uani 1 1 d . . . . .
H00R H 0.846323 0.471947 0.491673 0.047 Uiso 1 1 calc R . . . .
C00S C 0.2657(2) 0.23367(7) 0.37029(6) 0.0394(4) Uani 1 1 d . . . . .
H2AA H 0.259287 0.211674 0.341480 0.047 Uiso 1 1 calc R . . . .
HC H 0.336314 0.259563 0.365344 0.047 Uiso 1 1 calc R . . . .
C00T C 0.30953(19) 0.45121(8) 0.63695(6) 0.0416(4) Uani 1 1 d . . . . .
H00T H 0.221993 0.453121 0.625145 0.050 Uiso 1 1 calc R . . . .
C00U C 0.06782(18) 0.35997(7) 0.55153(7) 0.0387(4) Uani 1 1 d . . . . .
H3AA H -0.013274 0.380928 0.554778 0.046 Uiso 1 1 calc R . . . .
HD H 0.143757 0.383974 0.550084 0.046 Uiso 1 1 calc R . . . .
C00V C 0.7956(2) 0.40740(7) 0.65689(7) 0.0460(5) Uani 1 1 d . . . . .
H00I H 0.767385 0.370997 0.657221 0.069 Uiso 1 1 calc GR . . . .
H00J H 0.886780 0.409775 0.668117 0.069 Uiso 1 1 calc GR . . . .
H00K H 0.789555 0.421006 0.624395 0.069 Uiso 1 1 calc GR . . . .
C00W C 0.64024(17) 0.52983(8) 0.56248(6) 0.0417(5) Uani 1 1 d . . . . .
H00W H 0.550930 0.540545 0.563623 0.050 Uiso 1 1 calc R . . . .
C00X C 0.7189(2) 0.71324(8) 0.85266(7) 0.0434(5) Uani 1 1 d . . . . .
H00M H 0.744697 0.749889 0.854378 0.065 Uiso 1 1 calc GR . . . .
H00N H 0.783872 0.692007 0.869660 0.065 Uiso 1 1 calc GR . . . .
H00Q H 0.632441 0.708739 0.867301 0.065 Uiso 1 1 calc GR . . . .
C00Y C 0.17607(18) 0.54023(9) 0.69368(7) 0.0443(5) Uani 1 1 d . . . . .
H00S H 0.116069 0.512540 0.683525 0.067 Uiso 1 1 calc GR . . . .
H00U H 0.127914 0.573150 0.695511 0.067 Uiso 1 1 calc GR . . . .
H00V H 0.212650 0.531745 0.725043 0.067 Uiso 1 1 calc GR . . . .
C00Z C 0.5026(2) 0.40190(7) 0.65226(7) 0.0470(5) Uani 1 1 d . . . . .
H00Z H 0.547448 0.369544 0.651325 0.056 Uiso 1 1 calc R . . . .
C010 C 0.23369(19) 0.56138(8) 0.60877(6) 0.0430(5) Uani 1 1 d . . . . .
H01A H 0.306109 0.564165 0.586039 0.064 Uiso 1 1 calc GR . . . .
H01B H 0.189305 0.595040 0.611452 0.064 Uiso 1 1 calc GR . . . .
H01C H 0.170825 0.535155 0.597631 0.064 Uiso 1 1 calc GR . . . .
C011 C 0.3749(2) 0.40454(8) 0.63543(7) 0.0510(5) Uani 1 1 d . . . . .
H011 H 0.332896 0.374479 0.622971 0.061 Uiso 1 1 calc R . . . .
C012 C 0.68638(19) 0.50589(9) 0.52164(7) 0.0516(5) Uani 1 1 d . . . . .
H012 H 0.629322 0.501132 0.495147 0.062 Uiso 1 1 calc R . . . .
C013 C 0.5975(2) 0.77648(7) 0.77305(8) 0.0544(6) Uani 1 1 d . . . . .
H013 H 0.665156 0.795214 0.788934 0.065 Uiso 1 1 calc R . . . .
C014 C 0.7043(2) 0.41519(9) 0.73957(7) 0.0532(6) Uani 1 1 d . . . . .
H01D H 0.650397 0.436652 0.760665 0.080 Uiso 1 1 calc GR . . . .
H01E H 0.794184 0.413276 0.752159 0.080 Uiso 1 1 calc GR . . . .
H01F H 0.666982 0.380134 0.737731 0.080 Uiso 1 1 calc GR . . . .
C015 C 0.8447(2) 0.70639(9) 0.77700(8) 0.0522(5) Uani 1 1 d . . . . .
H01G H 0.839283 0.698024 0.743041 0.078 Uiso 1 1 calc GR . . . .
H01H H 0.912149 0.684678 0.792113 0.078 Uiso 1 1 calc GR . . . .
H01I H 0.867982 0.743103 0.780896 0.078 Uiso 1 1 calc GR . . . .
C016 C 0.500000 0.80387(11) 0.750000 0.0696(11) Uani 1 2 d S T P . .
H016 H 0.500001 0.840779 0.750001 0.084 Uiso 1 2 calc RS T P . .
C017 C 0.4644(3) 0.35628(10) 0.51592(12) 0.0828(9) Uani 1 1 d . . . . .
H01J H 0.417595 0.356585 0.546703 0.099 Uiso 0.75 1 calc R . . A 1
H01K H 0.413933 0.377821 0.493086 0.099 Uiso 0.75 1 calc R . . A 1
H01L H 0.390177 0.361681 0.538011 0.099 Uiso 0.25 1 calc R . . B 2
H01M H 0.462978 0.382644 0.490272 0.099 Uiso 0.25 1 calc R . . B 2
C018 C 0.6056(2) 0.29292(10) 0.49057(11) 0.0678(7) Uani 1 1 d . . . . .
H01N H 0.631218 0.300861 0.457434 0.081 Uiso 0.75 1 calc R . . C 1
H01O H 0.623833 0.255874 0.497413 0.081 Uiso 0.75 1 calc R . . C 1
H01P H 0.613931 0.279511 0.457720 0.081 Uiso 0.25 1 calc R . . D 2
H01Q H 0.632295 0.264784 0.512600 0.081 Uiso 0.25 1 calc R . . D 2
C019 C 0.6764(4) 0.32944(18) 0.5268(2) 0.0756(12) Uani 0.75 1 d . . . E 1
H01R H 0.673559 0.315246 0.559546 0.091 Uiso 0.75 1 calc R . . E 1
H01S H 0.768952 0.335861 0.517776 0.091 Uiso 0.75 1 calc R . . E 1
C01A C 0.5942(4) 0.37763(15) 0.52206(14) 0.0721(10) Uani 0.75 1 d . . . E 1
H01T H 0.599784 0.399452 0.551000 0.087 Uiso 0.75 1 calc R . . E 1
H01U H 0.620682 0.398485 0.494113 0.087 Uiso 0.75 1 calc R . . E 1
C0AA C 0.6920(9) 0.3353(4) 0.4965(4) 0.045(2) Uani 0.25 1 d . . . E 2
H0AB H 0.681640 0.362279 0.471599 0.054 Uiso 0.25 1 calc R . . E 2
H0AC H 0.785283 0.324813 0.499513 0.054 Uiso 0.25 1 calc R . . E 2
C1AA C 0.6263(11) 0.3514(4) 0.5466(3) 0.048(2) Uani 0.25 1 d . . . E 2
H1AB H 0.658759 0.384810 0.559551 0.058 Uiso 0.25 1 calc R . . E 2
H1AC H 0.630383 0.323663 0.571000 0.058 Uiso 0.25 1 calc R . . E 2

loop_
_atom_site_aniso_label
_atom_site_aniso_U_11
_atom_site_aniso_U_22
_atom_site_aniso_U_33
_atom_site_aniso_U_23
_atom_site_aniso_U_13
_atom_site_aniso_U_12
Co1 0.01888(15) 0.01937(14) 0.01953(14) 0.000 0.00075(10) 0.000
K1 0.0258(3) 0.0291(2) 0.0316(3) -0.0022(2) -0.0040(2) 0.00477(19)
Si1 0.0207(2) 0.0231(2) 0.0228(2) -0.00340(16) 0.00359(16) -0.00230(16)
O004 0.0320(6) 0.0284(6) 0.0306(6) -0.0008(5) 0.0016(5) -0.0019(5)
O005 0.0285(6) 0.0301(6) 0.0365(6) 0.0026(5) -0.0034(5) -0.0005(5)
O006 0.0307(6) 0.0262(6) 0.0392(6) 0.0007(5) -0.0004(5) 0.0029(5)
N1 0.0196(6) 0.0201(6) 0.0232(6) -0.0015(5) 0.0011(5) -0.0007(5)
N2 0.0221(9) 0.0235(9) 0.0217(9) 0.000 -0.0009(7) 0.000
O009 0.0366(8) 0.0543(9) 0.0831(11) -0.0117(8) 0.0041(7) -0.0079(7)
C00A 0.0298(8) 0.0232(7) 0.0227(7) -0.0033(6) 0.0050(6) -0.0044(6)
C3 0.0299(12) 0.0227(10) 0.0233(10) 0.000 -0.0001(9) 0.000
C00C 0.0355(9) 0.0255(8) 0.0325(8) 0.0008(7) 0.0089(7) -0.0012(7)
C00D 0.0285(9) 0.0356(9) 0.0264(8) -0.0049(7) 0.0037(7) -0.0082(7)
C00E 0.0395(10) 0.0251(8) 0.0332(9) -0.0023(7) -0.0064(7) -0.0038(7)
C2 0.0216(8) 0.0270(8) 0.0252(7) -0.0022(6) 0.0039(6) -0.0020(6)
C00G 0.0255(8) 0.0271(8) 0.0290(8) 0.0003(6) 0.0027(6) 0.0000(6)
C00H 0.0216(8) 0.0435(10) 0.0292(8) -0.0069(7) -0.0030(6) -0.0027(7)
C00I 0.0309(9) 0.0456(10) 0.0308(9) -0.0098(8) 0.0059(7) -0.0108(8)
C00J 0.0524(12) 0.0313(9) 0.0337(9) 0.0057(7) -0.0111(8) -0.0045(8)
C00K 0.0439(10) 0.0237(8) 0.0329(9) -0.0025(7) 0.0084(8) -0.0009(7)
C00L 0.0467(11) 0.0263(8) 0.0411(10) -0.0015(7) 0.0071(8) 0.0120(8)
C00M 0.0317(9) 0.0292(9) 0.0521(11) 0.0107(8) 0.0020(8) 0.0084(7)
C00N 0.0283(9) 0.0423(10) 0.0420(10) 0.0142(8) -0.0027(8) 0.0047(7)
C00O 0.0257(8) 0.0277(8) 0.0376(9) -0.0029(7) 0.0088(7) 0.0010(6)
C00P 0.0298(9) 0.0303(8) 0.0373(9) -0.0028(7) -0.0048(7) -0.0055(7)
C00Q 0.0335(10) 0.0404(10) 0.0418(10) -0.0102(8) 0.0067(8) -0.0003(8)
C00R 0.0366(10) 0.0487(11) 0.0328(9) -0.0165(8) 0.0105(8) -0.0010(8)
C00S 0.0586(12) 0.0289(9) 0.0309(9) 0.0017(7) 0.0041(8) -0.0082(8)
C00T 0.0390(11) 0.0475(11) 0.0385(10) -0.0129(8) 0.0046(8) -0.0183(9)
C00U 0.0348(10) 0.0306(9) 0.0508(11) -0.0100(8) 0.0018(8) 0.0059(7)
C00V 0.0580(13) 0.0331(9) 0.0471(11) 0.0041(8) 0.0157(10) 0.0172(9)
C00W 0.0240(9) 0.0646(13) 0.0363(10) -0.0185(9) -0.0010(7) 0.0067(8)
C00X 0.0418(11) 0.0496(11) 0.0388(10) -0.0020(8) -0.0096(8) -0.0091(9)
C00Y 0.0288(10) 0.0670(13) 0.0372(10) -0.0061(9) 0.0015(8) 0.0031(9)
C00Z 0.0658(14) 0.0234(9) 0.0519(12) -0.0087(8) 0.0149(10) -0.0052(9)
C010 0.0321(10) 0.0608(12) 0.0358(10) -0.0019(9) -0.0082(8) -0.0033(9)
C011 0.0613(14) 0.0403(11) 0.0513(12) -0.0188(9) 0.0103(10) -0.0246(10)
C012 0.0355(11) 0.0809(15) 0.0384(10) -0.0274(10) -0.0044(8) 0.0063(10)
C013 0.0704(15) 0.0270(9) 0.0654(14) -0.0030(9) -0.0276(12) -0.0109(9)
C014 0.0639(14) 0.0548(12) 0.0409(11) 0.0027(9) 0.0083(10) 0.0281(11)
C015 0.0419(12) 0.0543(12) 0.0605(13) -0.0185(10) 0.0091(10) -0.0144(10)
C016 0.100(3) 0.0198(13) 0.088(3) 0.000 -0.043(2) 0.000
C017 0.0772(19) 0.0545(15) 0.117(2) -0.0170(15) 0.0409(17) -0.0109(13)
C018 0.0431(13) 0.0609(14) 0.100(2) -0.0134(14) 0.0172(13) -0.0078(11)
C019 0.049(2) 0.088(3) 0.090(4) -0.007(3) -0.013(2) -0.016(2)
C01A 0.087(3) 0.067(2) 0.062(2) -0.0127(19) 0.021(2) -0.035(2)
C0AA 0.034(4) 0.050(5) 0.050(5) 0.019(4) 0.017(4) -0.004(3)
C1AA 0.058(6) 0.041(5) 0.045(5) 0.011(4) -0.015(5) -0.020(4)

loop_
_atom_type_symbol
_atom_type_description
_atom_type_scat_dispersion_real
_atom_type_scat_dispersion_imag
_atom_type_scat_source
C C 0.0033 0.0016 'International Tables Vol C Tables 4.2.6.8 and 6.1.1.4'
H H 0.0000 0.0000 'International Tables Vol C Tables 4.2.6.8 and 6.1.1.4'
Co Co 0.3494 0.9721 'International Tables Vol C Tables 4.2.6.8 and 6.1.1.4'
K K 0.2009 0.2494 'International Tables Vol C Tables 4.2.6.8 and 6.1.1.4'
N N 0.0061 0.0033 'International Tables Vol C Tables 4.2.6.8 and 6.1.1.4'
O O 0.0106 0.0060 'International Tables Vol C Tables 4.2.6.8 and 6.1.1.4'
Si Si 0.0817 0.0704 'International Tables Vol C Tables 4.2.6.8 and 6.1.1.4'

loop_
_geom_angle_atom_site_label_1
_geom_angle_atom_site_label_2
_geom_angle_atom_site_label_3
_geom_angle
_geom_angle_site_symmetry_1
_geom_angle_site_symmetry_3
_geom_angle_publ_flag
N1 Co1 N1 128.17(7) 2_656 . ?
N2 Co1 N1 115.91(4) . 2_656 ?
N2 Co1 N1 115.91(4) . . ?
O004 K1 O004 180.00(4) 7_556 . ?
O005 K1 O004 60.37(3) 7_556 7_556 ?
O005 K1 O004 119.63(3) 7_556 . ?
O005 K1 O004 119.63(3) . 7_556 ?
O005 K1 O004 60.37(3) . . ?
O005 K1 O005 180.0 7_556 . ?
O005 K1 O006 118.29(3) 7_556 . ?
O005 K1 O006 61.71(3) . . ?
O005 K1 O006 61.71(3) 7_556 7_556 ?
O005 K1 O006 118.29(3) . 7_556 ?
O006 K1 O004 59.38(3) . 7_556 ?
O006 K1 O004 120.62(3) 7_556 7_556 ?
O006 K1 O004 59.37(3) 7_556 . ?
O006 K1 O004 120.63(3) . . ?
O006 K1 O006 180.00(5) 7_556 . ?
O009 K1 O004 85.40(4) 7_556 . ?
O009 K1 O004 94.60(4) . . ?
O009 K1 O004 94.60(4) 7_556 7_556 ?
O009 K1 O004 85.40(4) . 7_556 ?
O009 K1 O005 93.68(4) 7_556 7_556 ?
O009 K1 O005 86.32(4) 7_556 . ?
O009 K1 O005 93.68(4) . . ?
O009 K1 O005 86.32(4) . 7_556 ?
O009 K1 O006 79.02(4) 7_556 . ?
O009 K1 O006 79.02(4) . 7_556 ?
O009 K1 O006 100.98(4) 7_556 7_556 ?
O009 K1 O006 100.98(4) . . ?
O009 K1 O009 180.0 . 7_556 ?
N1 Si1 C00C 113.47(7) . . ?
N1 Si1 C2 112.72(7) . . ?
N1 Si1 C00I 110.38(7) . . ?
C00C Si1 C2 104.30(7) . . ?
C00I Si1 C00C 107.78(8) . . ?
C00I Si1 C2 107.83(7) . . ?
C00Q O004 K1 115.19(9) . . ?
C00Q O004 C00S 112.88(14) . . ?
C00S O004 K1 115.26(9) . . ?
C00J O005 K1 113.57(9) . . ?
C00N O005 K1 113.37(9) . . ?
C00N O005 C00J 112.47(13) . . ?
C00M O006 K1 111.00(9) . . ?
C00M O006 C00U 112.52(13) . . ?
C00U O006 K1 116.49(9) . . ?
Si1 N1 Co1 116.35(7) . . ?
C00A N1 Co1 121.84(9) . . ?
C00A N1 Si1 119.11(10) . . ?
C3 N2 Co1 180.0 . . ?
C017 O009 K1 116.21(14) . . ?
C017 O009 C018 109.52(18) . . ?
C018 O009 K1 133.69(13) . . ?
C00D C00A N1 120.53(14) . . ?
C00D C00A C00K 118.64(14) . . ?
C00K C00A N1 120.82(14) . . ?
N2 C3 C00E 121.69(10) . 2_656 ?
N2 C3 C00E 121.69(10) . . ?
C00E C3 C00E 116.6(2) 2_656 . ?
Si1 C00C H00A 109.5 . . ?
Si1 C00C H00B 109.5 . . ?
Si1 C00C H00C 109.5 . . ?
H00A C00C H00B 109.5 . . ?
H00A C00C H00C 109.5 . . ?
H00B C00C H00C 109.5 . . ?
C00A C00D C00H 121.61(14) . . ?
C00T C00D C00A 119.71(16) . . ?
C00T C00D C00H 118.65(16) . . ?
C3 C00E C00P 121.53(15) . . ?
C013 C00E C3 119.89(16) . . ?
C013 C00E C00P 118.58(15) . . ?
C00G C2 Si1 122.74(12) . . ?
C00W C2 Si1 120.97(12) . . ?
C00W C2 C00G 116.13(14) . . ?
C2 C00G H00G 118.9 . . ?
C00O C00G C2 122.21(15) . . ?
C00O C00G H00G 118.9 . . ?
C00D C00H H00H 107.7 . . ?
C00D C00H C00Y 110.88(15) . . ?
C00D C00H C010 112.39(14) . . ?
C00Y C00H H00H 107.7 . . ?
C010 C00H H00H 107.7 . . ?
C010 C00H C00Y 110.33(14) . . ?
Si1 C00I H00D 109.5 . . ?
Si1 C00I H00E 109.5 . . ?
Si1 C00I H00F 109.5 . . ?
H00D C00I H00E 109.5 . . ?
H00D C00I H00F 109.5 . . ?
H00E C00I H00F 109.5 . . ?
O005 C00J H00X 109.8 . . ?
O005 C00J H00Y 109.8 . . ?
O005 C00J C00S 109.51(14) . . ?
H00X C00J H00Y 108.2 . . ?
C00S C00J H00X 109.8 . . ?
C00S C00J H00Y 109.8 . . ?
C00A C00K C00L 121.81(15) . . ?
C00Z C00K C00A 118.84(17) . . ?
C00Z C00K C00L 119.28(16) . . ?
C00K C00L H00L 107.7 . . ?
C00K C00L C00V 113.10(16) . . ?
C00K C00L C014 110.38(16) . . ?
C00V C00L H00L 107.7 . . ?
C014 C00L H00L 107.7 . . ?
C014 C00L C00V 109.93(15) . . ?
O006 C00M H00 109.9 . . ?
O006 C00M H 109.9 . . ?
O006 C00M C00N 108.73(14) . . ?
H00 C00M H 108.3 . . ?
C00N C00M H00 109.9 . . ?
C00N C00M H 109.9 . . ?
O005 C00N C00M 109.98(14) . . ?
O005 C00N H0AA 109.7 . . ?
O005 C00N HA 109.7 . . ?
C00M C00N H0AA 109.7 . . ?
C00M C00N HA 109.7 . . ?
H0AA C00N HA 108.2 . . ?
C00G C00O H00O 120.0 . . ?
C00R C00O C00G 120.03(15) . . ?
C00R C00O H00O 120.0 . . ?
C00E C00P H00P 108.0 . . ?
C00E C00P C00X 111.52(15) . . ?
C00E C00P C015 112.05(16) . . ?
C00X C00P H00P 108.0 . . ?
C015 C00P H00P 108.0 . . ?
C015 C00P C00X 109.04(15) . . ?
O004 C00Q H1AA 110.0 . . ?
O004 C00Q HB 110.0 . . ?
O004 C00Q C00U 108.31(14) . 7_556 ?
H1AA C00Q HB 108.4 . . ?
C00U C00Q H1AA 110.0 7_556 . ?
C00U C00Q HB 110.0 7_556 . ?
C00O C00R H00R 120.3 . . ?
C00O C00R C012 119.34(16) . . ?
C012 C00R H00R 120.3 . . ?
O004 C00S C00J 108.40(14) . . ?
O004 C00S H2AA 110.0 . . ?
O004 C00S HC 110.0 . . ?
C00J C00S H2AA 110.0 . . ?
C00J C00S HC 110.0 . . ?
H2AA C00S HC 108.4 . . ?
C00D C00T H00T 119.2 . . ?
C011 C00T C00D 121.67(18) . . ?
C011 C00T H00T 119.2 . . ?
O006 C00U C00Q 108.83(14) . 7_556 ?
O006 C00U H3AA 109.9 . . ?
O006 C00U HD 109.9 . . ?
C00Q C00U H3AA 109.9 7_556 . ?
C00Q C00U HD 109.9 7_556 . ?
H3AA C00U HD 108.3 . . ?
C00L C00V H00I 109.5 . . ?
C00L C00V H00J 109.5 . . ?
C00L C00V H00K 109.5 . . ?
H00I C00V H00J 109.5 . . ?
H00I C00V H00K 109.5 . . ?
H00J C00V H00K 109.5 . . ?
C2 C00W H00W 119.0 . . ?
C012 C00W C2 122.10(16) . . ?
C012 C00W H00W 119.0 . . ?
C00P C00X H00M 109.5 . . ?
C00P C00X H00N 109.5 . . ?
C00P C00X H00Q 109.5 . . ?
H00M C00X H00N 109.5 . . ?
H00M C00X H00Q 109.5 . . ?
H00N C00X H00Q 109.5 . . ?
C00H C00Y H00S 109.5 . . ?
C00H C00Y H00U 109.5 . . ?
C00H C00Y H00V 109.5 . . ?
H00S C00Y H00U 109.5 . . ?
H00S C00Y H00V 109.5 . . ?
H00U C00Y H00V 109.5 . . ?
C00K C00Z H00Z 119.0 . . ?
C011 C00Z C00K 122.01(18) . . ?
C011 C00Z H00Z 119.0 . . ?
C00H C010 H01A 109.5 . . ?
C00H C010 H01B 109.5 . . ?
C00H C010 H01C 109.5 . . ?
H01A C010 H01B 109.5 . . ?
H01A C010 H01C 109.5 . . ?
H01B C010 H01C 109.5 . . ?
C00T C011 C00Z 119.13(17) . . ?
C00T C011 H011 120.4 . . ?
C00Z C011 H011 120.4 . . ?
C00R C012 C00W 120.18(17) . . ?
C00R C012 H012 119.9 . . ?
C00W C012 H012 119.9 . . ?
C00E C013 H013 118.7 . . ?
C016 C013 C00E 122.60(19) . . ?
C016 C013 H013 118.7 . . ?
C00L C014 H01D 109.5 . . ?
C00L C014 H01E 109.5 . . ?
C00L C014 H01F 109.5 . . ?
H01D C014 H01E 109.5 . . ?
H01D C014 H01F 109.5 . . ?
H01E C014 H01F 109.5 . . ?
C00P C015 H01G 109.5 . . ?
C00P C015 H01H 109.5 . . ?
C00P C015 H01I 109.5 . . ?
H01G C015 H01H 109.5 . . ?
H01G C015 H01I 109.5 . . ?
H01H C015 H01I 109.5 . . ?
C013 C016 C013 118.4(3) 2_656 . ?
C013 C016 H016 120.8 . . ?
C013 C016 H016 120.8 2_656 . ?
O009 C017 H01J 109.7 . . ?
O009 C017 H01K 109.7 . . ?
O009 C017 H01L 113.3 . . ?
O009 C017 H01M 113.3 . . ?
O009 C017 C01A 109.9(2) . . ?
O009 C017 C1AA 92.2(4) . . ?
H01J C017 H01K 108.2 . . ?
H01L C017 H01M 110.6 . . ?
C01A C017 H01J 109.7 . . ?
C01A C017 H01K 109.7 . . ?
C1AA C017 H01L 113.3 . . ?
C1AA C017 H01M 113.3 . . ?
O009 C018 H01N 111.6 . . ?
O009 C018 H01O 111.6 . . ?
O009 C018 H01P 108.9 . . ?
O009 C018 H01Q 108.9 . . ?
O009 C018 C019 101.1(3) . . ?
O009 C018 C0AA 113.5(4) . . ?
H01N C018 H01O 109.4 . . ?
H01P C018 H01Q 107.7 . . ?
C019 C018 H01N 111.6 . . ?
C019 C018 H01O 111.6 . . ?
C0AA C018 H01P 108.9 . . ?
C0AA C018 H01Q 108.9 . . ?
C018 C019 H01R 111.7 . . ?
C018 C019 H01S 111.7 . . ?
H01R C019 H01S 109.4 . . ?
C01A C019 C018 100.6(3) . . ?
C01A C019 H01R 111.7 . . ?
C01A C019 H01S 111.7 . . ?
C017 C01A C019 101.9(3) . . ?
C017 C01A H01T 111.4 . . ?
C017 C01A H01U 111.4 . . ?
C019 C01A H01T 111.4 . . ?
C019 C01A H01U 111.4 . . ?
H01T C01A H01U 109.3 . . ?
C018 C0AA H0AB 113.2 . . ?
C018 C0AA H0AC 113.2 . . ?
C018 C0AA C1AA 92.3(6) . . ?
H0AB C0AA H0AC 110.6 . . ?
C1AA C0AA H0AB 113.2 . . ?
C1AA C0AA H0AC 113.2 . . ?
C017 C1AA H1AB 113.8 . . ?
C017 C1AA H1AC 113.8 . . ?
C0AA C1AA C017 88.9(5) . . ?
C0AA C1AA H1AB 113.8 . . ?
C0AA C1AA H1AC 113.8 . . ?
H1AB C1AA H1AC 111.1 . . ?

loop_
_geom_bond_atom_site_label_1
_geom_bond_atom_site_label_2
_geom_bond_distance
_geom_bond_site_symmetry_2
_geom_bond_publ_flag
Co1 N1 1.9493(12) 2_656 ?
Co1 N1 1.9494(12) . ?
Co1 N2 1.7707(17) . ?
K1 O004 2.8321(11) 7_556 ?
K1 O004 2.8321(11) . ?
K1 O005 2.7813(11) . ?
K1 O005 2.7813(11) 7_556 ?
K1 O006 2.8185(11) . ?
K1 O006 2.8184(11) 7_556 ?
K1 O009 2.6805(14) 7_556 ?
K1 O009 2.6804(14) . ?
Si1 N1 1.7181(13) . ?
Si1 C00C 1.8707(16) . ?
Si1 C2 1.8950(15) . ?
Si1 C00I 1.8620(17) . ?
O004 C00Q 1.425(2) . ?
O004 C00S 1.427(2) . ?
O005 C00J 1.427(2) . ?
O005 C00N 1.423(2) . ?
O006 C00M 1.426(2) . ?
O006 C00U 1.427(2) . ?
N1 C00A 1.4262(19) . ?
N2 C3 1.351(3) . ?
O009 C017 1.395(3) . ?
O009 C018 1.407(3) . ?
C00A C00D 1.420(2) . ?
C00A C00K 1.422(2) . ?
C3 C00E 1.440(2) . ?
C3 C00E 1.440(2) 2_656 ?
C00C H00A 0.9800 . ?
C00C H00B 0.9800 . ?
C00C H00C 0.9800 . ?
C00D C00H 1.515(2) . ?
C00D C00T 1.392(2) . ?
C00E C00P 1.511(2) . ?
C00E C013 1.388(2) . ?
C2 C00G 1.395(2) . ?
C2 C00W 1.393(2) . ?
C00G H00G 0.9500 . ?
C00G C00O 1.390(2) . ?
C00H H00H 1.0000 . ?
C00H C00Y 1.536(2) . ?
C00H C010 1.535(2) . ?
C00I H00D 0.9800 . ?
C00I H00E 0.9800 . ?
C00I H00F 0.9800 . ?
C00J H00X 0.9900 . ?
C00J H00Y 0.9900 . ?
C00J C00S 1.492(3) . ?
C00K C00L 1.515(3) . ?
C00K C00Z 1.398(3) . ?
C00L H00L 1.0000 . ?
C00L C00V 1.538(2) . ?
C00L C014 1.534(3) . ?
C00M H00 0.9900 . ?
C00M H 0.9900 . ?
C00M C00N 1.492(3) . ?
C00N H0AA 0.9900 . ?
C00N HA 0.9900 . ?
C00O H00O 0.9500 . ?
C00O C00R 1.374(2) . ?
C00P H00P 1.0000 . ?
C00P C00X 1.540(2) . ?
C00P C015 1.522(3) . ?
C00Q H1AA 0.9900 . ?
C00Q HB 0.9900 . ?
C00Q C00U 1.497(3) 7_556 ?
C00R H00R 0.9500 . ?
C00R C012 1.380(3) . ?
C00S H2AA 0.9900 . ?
C00S HC 0.9900 . ?
C00T H00T 0.9500 . ?
C00T C011 1.374(3) . ?
C00U H3AA 0.9900 . ?
C00U HD 0.9900 . ?
C00V H00I 0.9800 . ?
C00V H00J 0.9800 . ?
C00V H00K 0.9800 . ?
C00W H00W 0.9500 . ?
C00W C012 1.387(2) . ?
C00X H00M 0.9800 . ?
C00X H00N 0.9800 . ?
C00X H00Q 0.9800 . ?
C00Y H00S 0.9800 . ?
C00Y H00U 0.9800 . ?
C00Y H00V 0.9800 . ?
C00Z H00Z 0.9500 . ?
C00Z C011 1.381(3) . ?
C010 H01A 0.9800 . ?
C010 H01B 0.9800 . ?
C010 H01C 0.9800 . ?
C011 H011 0.9500 . ?
C012 H012 0.9500 . ?
C013 H013 0.9500 . ?
C013 C016 1.376(3) . ?
C014 H01D 0.9800 . ?
C014 H01E 0.9800 . ?
C014 H01F 0.9800 . ?
C015 H01G 0.9800 . ?
C015 H01H 0.9800 . ?
C015 H01I 0.9800 . ?
C016 H016 0.9500 . ?
C017 H01J 0.9900 . ?
C017 H01K 0.9900 . ?
C017 H01L 0.9900 . ?
C017 H01M 0.9900 . ?
C017 C01A 1.439(4) . ?
C017 C1AA 1.860(10) . ?
C018 H01N 0.9900 . ?
C018 H01O 0.9900 . ?
C018 H01P 0.9900 . ?
C018 H01Q 0.9900 . ?
C018 C019 1.561(5) . ?
C018 C0AA 1.411(9) . ?
C019 H01R 0.9900 . ?
C019 H01S 0.9900 . ?
C019 C01A 1.502(6) . ?
C01A H01T 0.9900 . ?
C01A H01U 0.9900 . ?
C0AA H0AB 0.9900 . ?
C0AA H0AC 0.9900 . ?
C0AA C1AA 1.616(13) . ?
C1AA H1AB 0.9900 . ?
C1AA H1AC 0.9900 . ?
